data_7712927
loop_
_publ_author_name
'Stephens, Liam J.'
'Dallerba, Elena'
'Kelderman, Jenisi T. A.'
'Levina, Aviva'
'Werrett, Melissa V.'
'Lay, Peter A.'
'Massi, Massimiliano'
'Andrews, Philip C.'

_publ_section_title
;
 Synthesis and the photophysical and biological properties of tricarbonyl
 Re(I) diimine complexes bound to thiotetrazolato ligands.
;
_journal_issue 15
_journal_name_full 'Dalton transactions (Cambridge, England : 2003)'
_journal_page_first 4835
_journal_page_last 4848
_journal_paper_doi 10.1039/d2dt03237f
_journal_volume 52
_journal_year 2023
_chemical_formula_moiety 'C23 H15 N6 O3 Re S'
_chemical_formula_sum 'C23 H15 N6 O3 Re S'
_chemical_formula_weight 641.67
_space_group_crystal_system monoclinic
_space_group_IT_number 14
_space_group_name_Hall '-P 2yn'
_space_group_name_H-M_alt 'P 1 21/n 1'
_atom_sites_solution_hydrogens geom
_atom_sites_solution_primary dual
_audit_creation_method SHELXL-2018/3
_audit_update_record
;
2023-02-21 deposited with the CCDC.	2023-03-14 downloaded from the CCDC.
;
_cell_angle_alpha 90
_cell_angle_beta 90.818(2)
_cell_angle_gamma 90
_cell_formula_units_Z 4
_cell_length_a 11.6710(3)
_cell_length_b 13.1288(4)
_cell_length_c 14.2480(4)
_cell_measurement_reflns_used 7669
_cell_measurement_temperature 123(2)
_cell_measurement_theta_max 30.5390
_cell_measurement_theta_min 3.4100
_cell_volume 2182.94(11)
_computing_cell_refinement 'CrysAlisPro 1.171.40.81a (Rigaku OD, 2020)'
_computing_data_collection 'CrysAlisPro 1.171.40.81a (Rigaku OD, 2020)'
_computing_data_reduction 'CrysAlisPro 1.171.40.81a (Rigaku OD, 2020)'
_computing_structure_refinement 'SHELXL-2018/3 (Sheldrick, 2018)'
_computing_structure_solution 'SHELXT 2018/2 (Sheldrick, 2018)'
_diffrn_ambient_temperature 123(2)
_diffrn_detector_area_resol_mean 10.0000
_diffrn_measured_fraction_theta_full 0.998
_diffrn_measured_fraction_theta_max 0.817
_diffrn_measurement_device_type 'XtaLAB Synergy, Dualflex, HyPix'
_diffrn_measurement_method '\w scans'
_diffrn_radiation_type MoK\a
_diffrn_radiation_wavelength 0.71073
_diffrn_reflns_av_R_equivalents 0.0497
_diffrn_reflns_av_unetI/netI 0.0538
_diffrn_reflns_Laue_measured_fraction_full 0.998
_diffrn_reflns_Laue_measured_fraction_max 0.817
_diffrn_reflns_limit_h_max 13
_diffrn_reflns_limit_h_min -15
_diffrn_reflns_limit_k_max 16
_diffrn_reflns_limit_k_min -17
_diffrn_reflns_limit_l_max 19
_diffrn_reflns_limit_l_min -16
_diffrn_reflns_number 17276
_diffrn_reflns_point_group_measured_fraction_full 0.998
_diffrn_reflns_point_group_measured_fraction_max 0.817
_diffrn_reflns_theta_full 25.242
_diffrn_reflns_theta_max 30.504
_diffrn_reflns_theta_min 3.417
_diffrn_source 'micro-focus sealed X-ray tube'
_exptl_absorpt_coefficient_mu 5.703
_exptl_absorpt_correction_T_max 1.00000
_exptl_absorpt_correction_T_min 0.60773
_exptl_absorpt_correction_type multi-scan
_exptl_absorpt_process_details
;
CrysAlisPro 1.171.40.81a (Rigaku Oxford Diffraction, 2020)
Empirical absorption correction using spherical harmonics,
implemented in SCALE3 ABSPACK scaling algorithm.
;
_exptl_crystal_colour yellow
_exptl_crystal_density_diffrn 1.952
_exptl_crystal_description block
_exptl_crystal_F_000 1240
_exptl_crystal_size_max 0.180
_exptl_crystal_size_mid 0.170
_exptl_crystal_size_min 0.150
_refine_diff_density_max 1.329
_refine_diff_density_min -1.049
_refine_diff_density_rms 0.162
_refine_ls_extinction_method none
_refine_ls_goodness_of_fit_ref 1.039
_refine_ls_hydrogen_treatment constr
_refine_ls_matrix_type full
_refine_ls_number_parameters 308
_refine_ls_number_reflns 5442
_refine_ls_number_restraints 0
_refine_ls_restrained_S_all 1.039
_refine_ls_R_factor_all 0.0456
_refine_ls_R_factor_gt 0.0317
_refine_ls_shift/su_max 0.001
_refine_ls_shift/su_mean 0.000
_refine_ls_structure_factor_coef Fsqd
_refine_ls_weighting_details 'w=1/[\s^2^(Fo^2^)+(0.0245P)^2^] where P=(Fo^2^+2Fc^2^)/3'
_refine_ls_weighting_scheme calc
_refine_ls_wR_factor_gt 0.0636
_refine_ls_wR_factor_ref 0.0679
_reflns_Friedel_coverage 0.000
_reflns_number_gt 4338
_reflns_number_total 5442
_reflns_threshold_expression 'I > 2\s(I)'
_cod_data_source_file d2dt03237f2.cif
_cod_data_source_block ls-2-99(2)
_cod_original_cell_volume 2182.95(11)
_cod_original_sg_symbol_H-M 'P 21/n'
_cod_database_code 7712927
_shelx_shelxl_version_number 2018/3
_shelx_space_group_comment
;
The symmetry employed for this shelxl refinement is uniquely defined
by the following loop, which should always be used as a source of
symmetry information in preference to the above space-group names.
They are only intended as comments.
;
_shelx_estimated_absorpt_t_min 0.427
_shelx_estimated_absorpt_t_max 0.482

loop_
_space_group_symop_operation_xyz
'x, y, z'
'-x+1/2, y+1/2, -z+1/2'
'-x, -y, -z'
'x-1/2, -y-1/2, z-1/2'

loop_
_atom_site_label
_atom_site_type_symbol
_atom_site_fract_x
_atom_site_fract_y
_atom_site_fract_z
_atom_site_U_iso_or_equiv
_atom_site_adp_type
_atom_site_occupancy
_atom_site_site_symmetry_order
_atom_site_calc_flag
_atom_site_refinement_flags_posn
_atom_site_refinement_flags_adp
_atom_site_refinement_flags_occupancy
_atom_site_disorder_assembly
_atom_site_disorder_group
Re1 Re 0.35940(2) 0.09118(2) 0.30932(2) 0.01684(6) Uani 1 1 d . . . . .
S1 S 0.19059(9) 0.21084(8) 0.51149(7) 0.0245(2) Uani 1 1 d . . . . .
O1 O 0.6214(3) 0.1215(2) 0.3092(2) 0.0283(7) Uani 1 1 d . . . . .
O2 O 0.3711(3) -0.0076(2) 0.5050(2) 0.0304(7) Uani 1 1 d . . . . .
O3 O 0.3802(3) -0.1245(2) 0.22729(19) 0.0258(7) Uani 1 1 d . . . . .
N1 N 0.3336(3) 0.2444(2) 0.3634(2) 0.0188(7) Uani 1 1 d . . . . .
N2 N 0.3928(3) 0.3252(3) 0.3263(2) 0.0206(7) Uani 1 1 d . . . . .
N3 N 0.3710(3) 0.4068(3) 0.3723(2) 0.0224(7) Uani 1 1 d . . . . .
N4 N 0.2957(3) 0.3797(2) 0.4409(2) 0.0189(7) Uani 1 1 d . . . . .
N5 N 0.3288(3) 0.1686(2) 0.1762(2) 0.0183(7) Uani 1 1 d . . . . .
N6 N 0.1738(3) 0.0871(2) 0.2909(2) 0.0183(7) Uani 1 1 d . . . . .
C1 C 0.2719(3) 0.2784(3) 0.4370(2) 0.0178(8) Uani 1 1 d . . . . .
C2 C 0.2624(4) 0.4533(3) 0.5104(3) 0.0199(8) Uani 1 1 d . . . . .
C3 C 0.1503(4) 0.4599(3) 0.5368(3) 0.0265(9) Uani 1 1 d . . . . .
H7 H 0.093093 0.420061 0.506116 0.032 Uiso 1 1 calc R U . . .
C4 C 0.1212(4) 0.5257(4) 0.6092(3) 0.0304(10) Uani 1 1 d . . . . .
H6 H 0.043598 0.530700 0.627756 0.036 Uiso 1 1 calc R U . . .
C5 C 0.2048(4) 0.5845(3) 0.6549(3) 0.0260(9) Uani 1 1 d . . . . .
C6 C 0.3162(4) 0.5788(3) 0.6242(3) 0.0238(9) Uani 1 1 d . . . . .
H4 H 0.373368 0.620456 0.652719 0.029 Uiso 1 1 calc R U . . .
C7 C 0.3457(4) 0.5132(3) 0.5526(3) 0.0247(9) Uani 1 1 d . . . . .
H3 H 0.422793 0.509382 0.532517 0.030 Uiso 1 1 calc R U . . .
C8 C 0.1742(5) 0.6510(4) 0.7365(3) 0.0383(12) Uani 1 1 d . . . . .
H14A H 0.100406 0.684289 0.723762 0.057 Uiso 1 1 calc R U . . .
H14B H 0.233598 0.702918 0.745823 0.057 Uiso 1 1 calc R U . . .
H14C H 0.168510 0.609267 0.793301 0.057 Uiso 1 1 calc R U . . .
C9 C 0.4072(4) 0.2078(3) 0.1195(3) 0.0214(9) Uani 1 1 d . . . . .
H29 H 0.485961 0.198225 0.134781 0.026 Uiso 1 1 calc R U . . .
C10 C 0.3779(4) 0.2624(3) 0.0385(3) 0.0269(10) Uani 1 1 d . . . . .
H28 H 0.436166 0.288279 -0.000809 0.032 Uiso 1 1 calc R U . . .
C11 C 0.2651(4) 0.2784(3) 0.0160(3) 0.0242(9) Uani 1 1 d . . . . .
H27 H 0.244547 0.315990 -0.038691 0.029 Uiso 1 1 calc R U . . .
C12 C 0.1796(4) 0.2386(3) 0.0744(3) 0.0200(8) Uani 1 1 d . . . . .
C13 C 0.2160(4) 0.1837(3) 0.1541(3) 0.0182(8) Uani 1 1 d . . . . .
C14 C 0.1332(3) 0.1390(3) 0.2149(3) 0.0171(8) Uani 1 1 d . . . . .
C15 C 0.0165(4) 0.1489(3) 0.1941(3) 0.0215(9) Uani 1 1 d . . . . .
C16 C -0.0614(4) 0.0994(3) 0.2546(3) 0.0272(10) Uani 1 1 d . . . . .
H33 H -0.141673 0.104274 0.243292 0.033 Uiso 1 1 calc R U . . .
C17 C -0.0199(4) 0.0445(3) 0.3293(3) 0.0284(10) Uani 1 1 d . . . . .
H32 H -0.070714 0.009855 0.369819 0.034 Uiso 1 1 calc R U . . .
C18 C 0.0993(4) 0.0403(3) 0.3453(3) 0.0237(9) Uani 1 1 d . . . . .
H31 H 0.127442 0.002217 0.397397 0.028 Uiso 1 1 calc R U . . .
C19 C -0.0196(4) 0.2084(3) 0.1139(3) 0.0248(9) Uani 1 1 d . . . . .
H24 H -0.098994 0.218118 0.101180 0.030 Uiso 1 1 calc R U . . .
C20 C 0.0580(4) 0.2500(3) 0.0575(3) 0.0252(9) Uani 1 1 d . . . . .
H25 H 0.032389 0.288219 0.004580 0.030 Uiso 1 1 calc R U . . .
C21 C 0.5228(4) 0.1082(3) 0.3108(3) 0.0215(9) Uani 1 1 d . . . . .
C22 C 0.3669(3) 0.0311(3) 0.4326(3) 0.0215(9) Uani 1 1 d . . . . .
C23 C 0.3730(3) -0.0430(3) 0.2572(3) 0.0207(8) Uani 1 1 d . . . . .

loop_
_atom_site_aniso_label
_atom_site_aniso_U_11
_atom_site_aniso_U_22
_atom_site_aniso_U_33
_atom_site_aniso_U_23
_atom_site_aniso_U_13
_atom_site_aniso_U_12
Re1 0.01490(9) 0.01783(9) 0.01767(9) 0.00034(6) -0.00396(6) 0.00086(7)
S1 0.0231(6) 0.0259(6) 0.0245(5) 0.0013(4) 0.0031(4) -0.0042(4)
O1 0.0156(17) 0.0402(18) 0.0289(16) 0.0034(13) -0.0011(12) -0.0023(14)
O2 0.0305(19) 0.0351(18) 0.0256(16) 0.0066(13) -0.0018(13) 0.0017(14)
O3 0.0277(18) 0.0208(16) 0.0286(15) -0.0025(12) -0.0047(13) 0.0026(13)
N1 0.0181(18) 0.0188(18) 0.0194(16) 0.0006(13) -0.0024(13) 0.0006(13)
N2 0.0215(19) 0.0200(18) 0.0205(16) -0.0012(13) 0.0024(14) -0.0019(14)
N3 0.024(2) 0.0216(18) 0.0217(16) -0.0020(14) 0.0025(14) -0.0001(15)
N4 0.0196(18) 0.0194(17) 0.0175(16) -0.0021(13) 0.0010(13) -0.0018(14)
N5 0.0183(18) 0.0177(17) 0.0189(16) -0.0049(13) -0.0052(13) 0.0034(14)
N6 0.0137(17) 0.0173(17) 0.0238(16) -0.0018(13) -0.0035(13) -0.0018(13)
C1 0.0131(19) 0.023(2) 0.0175(18) -0.0001(15) -0.0059(14) -0.0014(16)
C2 0.020(2) 0.022(2) 0.0173(18) 0.0018(15) -0.0003(15) 0.0035(17)
C3 0.022(2) 0.026(2) 0.031(2) -0.0022(18) 0.0000(18) -0.0049(18)
C4 0.023(2) 0.037(3) 0.031(2) -0.0081(19) 0.0074(18) 0.001(2)
C5 0.032(3) 0.021(2) 0.025(2) -0.0025(16) 0.0035(18) 0.0067(19)
C6 0.026(2) 0.018(2) 0.027(2) -0.0014(16) -0.0013(17) -0.0014(17)
C7 0.021(2) 0.026(2) 0.028(2) -0.0026(17) 0.0038(17) 0.0023(18)
C8 0.042(3) 0.038(3) 0.035(3) -0.016(2) 0.010(2) -0.002(2)
C9 0.022(2) 0.022(2) 0.0200(19) -0.0012(15) -0.0006(16) 0.0042(17)
C10 0.033(3) 0.028(2) 0.0193(19) 0.0003(17) -0.0010(18) 0.0006(19)
C11 0.029(2) 0.027(2) 0.0166(18) -0.0012(16) -0.0048(16) 0.0044(19)
C12 0.020(2) 0.020(2) 0.0196(18) -0.0043(15) -0.0008(15) 0.0018(17)
C13 0.018(2) 0.016(2) 0.0198(18) -0.0066(15) -0.0057(15) 0.0045(15)
C14 0.020(2) 0.0095(19) 0.0215(19) -0.0056(14) -0.0049(16) 0.0006(15)
C15 0.020(2) 0.020(2) 0.024(2) -0.0109(16) -0.0026(16) 0.0032(17)
C16 0.017(2) 0.031(2) 0.034(2) -0.0118(19) -0.0037(18) 0.0014(18)
C17 0.020(2) 0.029(2) 0.036(2) -0.0021(19) 0.0007(18) -0.0063(19)
C18 0.022(2) 0.022(2) 0.027(2) -0.0015(17) -0.0012(17) -0.0004(18)
C19 0.023(2) 0.024(2) 0.028(2) -0.0049(17) -0.0118(18) 0.0014(18)
C20 0.024(2) 0.027(2) 0.024(2) -0.0030(17) -0.0102(17) 0.0036(18)
C21 0.031(3) 0.022(2) 0.0117(18) 0.0010(14) -0.0014(16) 0.0045(17)
C22 0.014(2) 0.026(2) 0.024(2) -0.0009(17) -0.0023(16) -0.0019(17)
C23 0.014(2) 0.025(2) 0.0228(19) 0.0049(17) -0.0066(15) -0.0014(17)

loop_
_atom_type_symbol
_atom_type_description
_atom_type_scat_dispersion_real
_atom_type_scat_dispersion_imag
_atom_type_scat_source
C C 0.0033 0.0016 'International Tables Vol C Tables 4.2.6.8 and 6.1.1.4'
H H 0.0000 0.0000 'International Tables Vol C Tables 4.2.6.8 and 6.1.1.4'
N N 0.0061 0.0033 'International Tables Vol C Tables 4.2.6.8 and 6.1.1.4'
O O 0.0106 0.0060 'International Tables Vol C Tables 4.2.6.8 and 6.1.1.4'
Re Re -1.0185 7.2310 'International Tables Vol C Tables 4.2.6.8 and 6.1.1.4'
S S 0.1246 0.1234 'International Tables Vol C Tables 4.2.6.8 and 6.1.1.4'

loop_
_geom_angle_atom_site_label_1
_geom_angle_atom_site_label_2
_geom_angle_atom_site_label_3
_geom_angle
_geom_angle_site_symmetry_1
_geom_angle_site_symmetry_3
_geom_angle_publ_flag
C23 Re1 C21 91.35(17) . . ?
C23 Re1 C22 88.54(17) . . ?
C21 Re1 C22 90.30(16) . . ?
C23 Re1 N5 96.02(14) . . ?
C21 Re1 N5 96.09(14) . . ?
C22 Re1 N5 172.06(15) . . ?
C23 Re1 N1 176.29(13) . . ?
C21 Re1 N1 91.78(15) . . ?
C22 Re1 N1 93.44(15) . . ?
N5 Re1 N1 81.67(11) . . ?
C23 Re1 N6 91.05(14) . . ?
C21 Re1 N6 171.83(14) . . ?
C22 Re1 N6 97.58(15) . . ?
N5 Re1 N6 75.89(12) . . ?
N1 Re1 N6 85.59(12) . . ?
C1 N1 N2 108.6(3) . . ?
C1 N1 Re1 130.9(3) . . ?
N2 N1 Re1 120.2(2) . . ?
N3 N2 N1 110.0(3) . . ?
N2 N3 N4 106.4(3) . . ?
C1 N4 N3 110.9(3) . . ?
C1 N4 C2 128.8(4) . . ?
N3 N4 C2 119.9(3) . . ?
C9 N5 C13 118.2(3) . . ?
C9 N5 Re1 127.1(3) . . ?
C13 N5 Re1 114.6(3) . . ?
C18 N6 C14 118.3(3) . . ?
C18 N6 Re1 127.0(3) . . ?
C14 N6 Re1 114.7(3) . . ?
N1 C1 N4 104.1(3) . . ?
N1 C1 S1 128.6(3) . . ?
N4 C1 S1 127.2(3) . . ?
C3 C2 C7 120.9(4) . . ?
C3 C2 N4 120.0(4) . . ?
C7 C2 N4 119.0(4) . . ?
C2 C3 C4 119.2(4) . . ?
C2 C3 H7 120.4 . . ?
C4 C3 H7 120.4 . . ?
C3 C4 C5 120.8(4) . . ?
C3 C4 H6 119.6 . . ?
C5 C4 H6 119.6 . . ?
C6 C5 C4 118.5(4) . . ?
C6 C5 C8 120.8(4) . . ?
C4 C5 C8 120.7(4) . . ?
C5 C6 C7 120.9(4) . . ?
C5 C6 H4 119.6 . . ?
C7 C6 H4 119.6 . . ?
C2 C7 C6 119.7(4) . . ?
C2 C7 H3 120.2 . . ?
C6 C7 H3 120.2 . . ?
C5 C8 H14A 109.5 . . ?
C5 C8 H14B 109.5 . . ?
H14A C8 H14B 109.5 . . ?
C5 C8 H14C 109.5 . . ?
H14A C8 H14C 109.5 . . ?
H14B C8 H14C 109.5 . . ?
N5 C9 C10 122.5(4) . . ?
N5 C9 H29 118.8 . . ?
C10 C9 H29 118.8 . . ?
C11 C10 C9 119.8(4) . . ?
C11 C10 H28 120.1 . . ?
C9 C10 H28 120.1 . . ?
C10 C11 C12 119.5(4) . . ?
C10 C11 H27 120.3 . . ?
C12 C11 H27 120.3 . . ?
C13 C12 C11 117.3(4) . . ?
C13 C12 C20 118.3(4) . . ?
C11 C12 C20 124.4(4) . . ?
N5 C13 C12 122.8(4) . . ?
N5 C13 C14 117.2(3) . . ?
C12 C13 C14 120.0(4) . . ?
N6 C14 C15 123.0(4) . . ?
N6 C14 C13 117.2(3) . . ?
C15 C14 C13 119.8(3) . . ?
C14 C15 C16 117.4(4) . . ?
C14 C15 C19 119.5(4) . . ?
C16 C15 C19 123.1(4) . . ?
C17 C16 C15 119.3(4) . . ?
C17 C16 H33 120.3 . . ?
C15 C16 H33 120.3 . . ?
C16 C17 C18 119.0(4) . . ?
C16 C17 H32 120.5 . . ?
C18 C17 H32 120.5 . . ?
N6 C18 C17 122.9(4) . . ?
N6 C18 H31 118.5 . . ?
C17 C18 H31 118.5 . . ?
C20 C19 C15 120.3(4) . . ?
C20 C19 H24 119.8 . . ?
C15 C19 H24 119.8 . . ?
C19 C20 C12 122.0(4) . . ?
C19 C20 H25 119.0 . . ?
C12 C20 H25 119.0 . . ?
O1 C21 Re1 177.4(3) . . ?
O2 C22 Re1 177.9(4) . . ?
O3 C23 Re1 178.7(4) . . ?

loop_
_geom_bond_atom_site_label_1
_geom_bond_atom_site_label_2
_geom_bond_distance
_geom_bond_site_symmetry_2
_geom_bond_publ_flag
Re1 C23 1.919(4) . ?
Re1 C21 1.919(5) . ?
Re1 C22 1.926(4) . ?
Re1 N5 2.176(3) . ?
Re1 N1 2.177(3) . ?
Re1 N6 2.178(3) . ?
S1 C1 1.686(4) . ?
O1 C21 1.165(5) . ?
O2 C22 1.150(5) . ?
O3 C23 1.156(5) . ?
N1 C1 1.356(5) . ?
N1 N2 1.375(5) . ?
N2 N3 1.283(5) . ?
N3 N4 1.371(5) . ?
N4 C1 1.360(5) . ?
N4 C2 1.441(5) . ?
N5 C9 1.333(5) . ?
N5 C13 1.363(5) . ?
N6 C18 1.324(5) . ?
N6 C14 1.359(5) . ?
C2 C3 1.369(6) . ?
C2 C7 1.381(6) . ?
C3 C4 1.390(6) . ?
C3 H7 0.9500 . ?
C4 C5 1.397(6) . ?
C4 H6 0.9500 . ?
C5 C6 1.379(6) . ?
C5 C8 1.502(6) . ?
C6 C7 1.382(6) . ?
C6 H4 0.9500 . ?
C7 H3 0.9500 . ?
C8 H14A 0.9800 . ?
C8 H14B 0.9800 . ?
C8 H14C 0.9800 . ?
C9 C10 1.398(5) . ?
C9 H29 0.9500 . ?
C10 C11 1.366(6) . ?
C10 H28 0.9500 . ?
C11 C12 1.409(6) . ?
C11 H27 0.9500 . ?
C12 C13 1.406(5) . ?
C12 C20 1.444(6) . ?
C13 C14 1.433(6) . ?
C14 C15 1.396(6) . ?
C15 C16 1.420(6) . ?
C15 C19 1.442(5) . ?
C16 C17 1.369(6) . ?
C16 H33 0.9500 . ?
C17 C18 1.407(6) . ?
C17 H32 0.9500 . ?
C18 H31 0.9500 . ?
C19 C20 1.337(6) . ?
C19 H24 0.9500 . ?
C20 H25 0.9500 . ?

loop_
_geom_torsion_atom_site_label_1
_geom_torsion_atom_site_label_2
_geom_torsion_atom_site_label_3
_geom_torsion_atom_site_label_4
_geom_torsion
_geom_torsion_site_symmetry_1
_geom_torsion_site_symmetry_2
_geom_torsion_site_symmetry_3
_geom_torsion_site_symmetry_4
_geom_torsion_publ_flag
C1 N1 N2 N3 -0.3(4) . . . . ?
Re1 N1 N2 N3 -175.6(2) . . . . ?
N1 N2 N3 N4 -0.1(4) . . . . ?
N2 N3 N4 C1 0.5(4) . . . . ?
N2 N3 N4 C2 174.4(3) . . . . ?
N2 N1 C1 N4 0.6(4) . . . . ?
Re1 N1 C1 N4 175.2(2) . . . . ?
N2 N1 C1 S1 -176.0(3) . . . . ?
Re1 N1 C1 S1 -1.4(5) . . . . ?
N3 N4 C1 N1 -0.7(4) . . . . ?
C2 N4 C1 N1 -173.8(3) . . . . ?
N3 N4 C1 S1 176.0(3) . . . . ?
C2 N4 C1 S1 2.9(6) . . . . ?
C1 N4 C2 C3 -49.8(6) . . . . ?
N3 N4 C2 C3 137.6(4) . . . . ?
C1 N4 C2 C7 127.3(4) . . . . ?
N3 N4 C2 C7 -45.3(5) . . . . ?
C7 C2 C3 C4 -2.0(6) . . . . ?
N4 C2 C3 C4 175.0(4) . . . . ?
C2 C3 C4 C5 -0.1(7) . . . . ?
C3 C4 C5 C6 2.5(7) . . . . ?
C3 C4 C5 C8 -176.6(4) . . . . ?
C4 C5 C6 C7 -2.7(6) . . . . ?
C8 C5 C6 C7 176.3(4) . . . . ?
C3 C2 C7 C6 1.8(6) . . . . ?
N4 C2 C7 C6 -175.2(4) . . . . ?
C5 C6 C7 C2 0.7(6) . . . . ?
C13 N5 C9 C10 -0.6(6) . . . . ?
Re1 N5 C9 C10 -175.4(3) . . . . ?
N5 C9 C10 C11 1.0(6) . . . . ?
C9 C10 C11 C12 -0.6(6) . . . . ?
C10 C11 C12 C13 -0.1(6) . . . . ?
C10 C11 C12 C20 -179.5(4) . . . . ?
C9 N5 C13 C12 -0.1(6) . . . . ?
Re1 N5 C13 C12 175.3(3) . . . . ?
C9 N5 C13 C14 178.7(3) . . . . ?
Re1 N5 C13 C14 -5.9(4) . . . . ?
C11 C12 C13 N5 0.4(6) . . . . ?
C20 C12 C13 N5 179.9(4) . . . . ?
C11 C12 C13 C14 -178.3(4) . . . . ?
C20 C12 C13 C14 1.2(6) . . . . ?
C18 N6 C14 C15 2.8(6) . . . . ?
Re1 N6 C14 C15 -177.0(3) . . . . ?
C18 N6 C14 C13 -176.3(4) . . . . ?
Re1 N6 C14 C13 3.8(4) . . . . ?
N5 C13 C14 N6 1.4(5) . . . . ?
C12 C13 C14 N6 -179.8(3) . . . . ?
N5 C13 C14 C15 -177.8(3) . . . . ?
C12 C13 C14 C15 1.0(6) . . . . ?
N6 C14 C15 C16 -1.7(6) . . . . ?
C13 C14 C15 C16 177.4(4) . . . . ?
N6 C14 C15 C19 177.7(3) . . . . ?
C13 C14 C15 C19 -3.2(6) . . . . ?
C14 C15 C16 C17 -0.3(6) . . . . ?
C19 C15 C16 C17 -179.8(4) . . . . ?
C15 C16 C17 C18 1.2(6) . . . . ?
C14 N6 C18 C17 -1.9(6) . . . . ?
Re1 N6 C18 C17 178.0(3) . . . . ?
C16 C17 C18 N6 -0.1(7) . . . . ?
C14 C15 C19 C20 3.1(6) . . . . ?
C16 C15 C19 C20 -177.5(4) . . . . ?
C15 C19 C20 C12 -0.8(6) . . . . ?
C13 C12 C20 C19 -1.3(6) . . . . ?
C11 C12 C20 C19 178.2(4) . . . . ?
